data_7228237
loop_
_publ_author_name
'Prohens, Rafel'
'Frontera, Antonio'
'Portell, Anna'
'Font-Bardia, Merce'
'Bauza, Antonio'

_publ_section_title
;
 A combined crystallographic and theoretical study of weak intermolecular
 interactions in crystalline squaric acid esters and amides
;
_journal_name_full CrystEngComm
_journal_paper_doi 10.1039/C7CE00556C
_journal_year 2017
_chemical_formula_moiety 'C7 H12 N2, C4 H O4, 0.5(C4 O4), 2(H2 O)'
_chemical_formula_sum 'C13 H17 N2 O8'
_chemical_formula_weight 329.28
_chemical_name_systematic
;
 ?
;
_space_group_crystal_system monoclinic
_space_group_IT_number 14
_space_group_name_Hall '-P 2ybc'
_space_group_name_H-M_alt 'P 1 21/c 1'
_symmetry_space_group_name_Hall '-P 2ybc'
_symmetry_space_group_name_H-M 'P 1 21/c 1'
_atom_sites_solution_hydrogens mixed
_audit_creation_method SHELXL-2012
_audit_update_record
;
2017-03-21 deposited with the CCDC.
2017-05-08 downloaded from the CCDC.
;
_cell_angle_alpha 90
_cell_angle_beta 99.372(4)
_cell_angle_gamma 90
_cell_formula_units_Z 4
_cell_length_a 4.7188(6)
_cell_length_b 15.4660(14)
_cell_length_c 20.0360(18)
_cell_measurement_reflns_used 4055
_cell_measurement_temperature 100(2)
_cell_measurement_theta_max 23.23
_cell_measurement_theta_min 2.45
_cell_volume 1442.7(3)
_computing_cell_refinement 'Bruker SAINT'
_computing_data_collection 'Bruker APEX2'
_computing_data_reduction 'Bruker SAINT'
_computing_molecular_graphics 'Bruker SHELXTL'
_computing_publication_material 'Bruker SHELXTL'
_computing_structure_refinement 'SHELXL-2013 (Sheldrick 2013)'
_computing_structure_solution 'SHELXS-97 (Sheldrick 2008)'
_diffrn_ambient_temperature 100(2)
_diffrn_detector_area_resol_mean photon
_diffrn_measured_fraction_theta_full 0.790
_diffrn_measured_fraction_theta_max 0.998
_diffrn_measurement_device_type 'D8 Venture'
_diffrn_measurement_method '\f and \w scans'
_diffrn_radiation_monochromator multilayer
_diffrn_radiation_type MoK\a
_diffrn_radiation_wavelength 0.71073
_diffrn_reflns_av_R_equivalents 0.0635
_diffrn_reflns_av_unetI/netI 0.0405
_diffrn_reflns_Laue_measured_fraction_full 0.790
_diffrn_reflns_Laue_measured_fraction_max 0.998
_diffrn_reflns_limit_h_max 5
_diffrn_reflns_limit_h_min -5
_diffrn_reflns_limit_k_max 17
_diffrn_reflns_limit_k_min -17
_diffrn_reflns_limit_l_max 22
_diffrn_reflns_limit_l_min -22
_diffrn_reflns_number 12685
_diffrn_reflns_point_group_measured_fraction_full 0.790
_diffrn_reflns_point_group_measured_fraction_max 0.998
_diffrn_reflns_theta_full 25.242
_diffrn_reflns_theta_max 23.275
_diffrn_reflns_theta_min 2.060
_diffrn_source microfocus
_exptl_absorpt_coefficient_mu 0.127
_exptl_absorpt_correction_T_max 0.7449
_exptl_absorpt_correction_T_min 0.5635
_exptl_absorpt_correction_type multi-scan
_exptl_absorpt_process_details sadabs
_exptl_crystal_colour colourless
_exptl_crystal_density_diffrn 1.516
_exptl_crystal_description Prism
_exptl_crystal_F_000 692
_exptl_crystal_size_max 0.641
_exptl_crystal_size_mid 0.070
_exptl_crystal_size_min 0.065
_refine_diff_density_max 0.171
_refine_diff_density_min -0.284
_refine_diff_density_rms 0.048
_refine_ls_extinction_method none
_refine_ls_goodness_of_fit_ref 1.024
_refine_ls_hydrogen_treatment constr
_refine_ls_matrix_type full
_refine_ls_number_parameters 208
_refine_ls_number_reflns 2071
_refine_ls_number_restraints 0
_refine_ls_restrained_S_all 1.024
_refine_ls_R_factor_all 0.0471
_refine_ls_R_factor_gt 0.0337
_refine_ls_shift/su_max 0.000
_refine_ls_shift/su_mean 0.000
_refine_ls_structure_factor_coef Fsqd
_refine_ls_weighting_details
;
 w=1/[\s^2^(Fo^2^)+(0.0490P)^2^+0.4066P]
 where P=(Fo^2^+2Fc^2^)/3
;
_refine_ls_weighting_scheme calc
_refine_ls_wR_factor_gt 0.0840
_refine_ls_wR_factor_ref 0.0916
_reflns_Friedel_coverage 0.000
_reflns_number_gt 1674
_reflns_number_total 2071
_reflns_threshold_expression 'I > 2\s(I)'
_cod_data_source_file c7ce00556c2.cif
_cod_data_source_block mo_023RB143_0m
_cod_database_code 7228237
_shelx_space_group_comment
;
The symmetry employed for this shelxl refinement is uniquely defined
by the following loop, which should always be used as a source of
symmetry information in preference to the above space-group names.
They are only intended as comments.
;

loop_
_space_group_symop_operation_xyz
'x, y, z'
'-x, y+1/2, -z+1/2'
'-x, -y, -z'
'x, -y-1/2, z-1/2'

loop_
_atom_site_label
_atom_site_type_symbol
_atom_site_fract_x
_atom_site_fract_y
_atom_site_fract_z
_atom_site_U_iso_or_equiv
_atom_site_adp_type
_atom_site_occupancy
_atom_site_site_symmetry_order
_atom_site_calc_flag
_atom_site_refinement_flags_posn
_atom_site_refinement_flags_adp
N1 N 0.3234(3) -0.37757(9) -0.13314(7) 0.0130(4) Uani 1 1 d . .
H1N H 0.4805 -0.3783 -0.1027 0.016 Uiso 1 1 d R U
N2 N 0.2740(4) -0.08579(10) -0.06146(8) 0.0210(4) Uani 1 1 d . .
H1 H 0.1420 -0.0523 -0.0452 0.025 Uiso 1 1 d R U
H2 H 0.3436 -0.0568 -0.0949 0.025 Uiso 1 1 d R U
H2N H 0.4208 -0.0982 -0.0274 0.025 Uiso 1 1 d R U
C7 C 0.2103(4) -0.45332(12) -0.15772(9) 0.0160(5) Uani 1 1 d . .
H7 H 0.2966 -0.5051 -0.1420 0.019 Uiso 1 1 calc R U
C8 C -0.0322(5) -0.45411(12) -0.20590(9) 0.0186(5) Uani 1 1 d . .
H8 H -0.1115 -0.5062 -0.2230 0.022 Uiso 1 1 calc R U
C9 C -0.1571(4) -0.37651(12) -0.22873(10) 0.0173(5) Uani 1 1 d . .
H9 H -0.3205 -0.3759 -0.2617 0.021 Uiso 1 1 calc R U
C10 C -0.0379(4) -0.29992(12) -0.20226(9) 0.0157(5) Uani 1 1 d . .
H10 H -0.1213 -0.2475 -0.2173 0.019 Uiso 1 1 calc R U
C11 C 0.2054(4) -0.30095(11) -0.15338(9) 0.0113(4) Uani 1 1 d . .
C12 C 0.3476(4) -0.22103(11) -0.12170(9) 0.0140(4) Uani 1 1 d . .
H12 H 0.4190 -0.1867 -0.1559 0.017 Uiso 1 1 calc R U
H12A H 0.5098 -0.2370 -0.0877 0.017 Uiso 1 1 calc R U
C13 C 0.1361(4) -0.16772(12) -0.08912(10) 0.0173(5) Uani 1 1 d . .
H13 H -0.0315 -0.1546 -0.1225 0.021 Uiso 1 1 calc R U
H13A H 0.0737 -0.2007 -0.0529 0.021 Uiso 1 1 calc R U
O1 O -0.5447(3) -0.22969(8) -0.46057(6) 0.0152(3) Uani 1 1 d . .
H1O H -0.5721 -0.1666 -0.4533 0.023 Uiso 1 1 d R U
O2 O -0.2160(3) -0.40679(8) -0.46987(6) 0.0175(3) Uani 1 1 d . .
O3 O 0.2802(3) -0.34974(8) -0.34454(6) 0.0188(3) Uani 1 1 d . .
O4 O -0.0411(3) -0.16499(8) -0.33731(6) 0.0179(3) Uani 1 1 d . .
C1 C -0.3056(4) -0.26008(11) -0.42732(9) 0.0129(4) Uani 1 1 d . .
C2 C -0.1656(4) -0.34134(12) -0.43257(9) 0.0134(5) Uani 1 1 d . .
C3 C 0.0626(4) -0.31557(12) -0.37653(9) 0.0136(5) Uani 1 1 d . .
C4 C -0.0860(4) -0.23126(12) -0.37308(9) 0.0137(4) Uani 1 1 d . .
O5 O 1.1842(3) -0.62618(8) 0.04881(6) 0.0149(3) Uani 1 1 d . .
O6 O 0.6157(3) -0.57300(8) -0.05868(6) 0.0173(3) Uani 1 1 d . .
C5 C 1.0847(4) -0.55702(12) 0.02197(9) 0.0121(4) Uani 1 1 d . .
C6 C 0.8290(4) -0.53354(12) -0.02599(9) 0.0130(5) Uani 1 1 d . .
O1W O 0.5095(3) -0.12648(8) -0.26721(6) 0.0196(3) Uani 1 1 d . .
H1W H 0.3523 -0.1412 -0.2889 0.029 Uiso 1 1 d R U
H3 H 0.6473 -0.1325 -0.2942 0.029 Uiso 1 1 d R U
O2W O 0.6101(3) -0.02329(8) -0.15184(7) 0.0285(4) Uani 1 1 d . .
H2W H 0.6513 0.0301 -0.1533 0.043 Uiso 1 1 d R U
H4 H 0.6040 -0.0445 -0.1911 0.043 Uiso 1 1 d R U

loop_
_atom_site_aniso_label
_atom_site_aniso_U_11
_atom_site_aniso_U_22
_atom_site_aniso_U_33
_atom_site_aniso_U_23
_atom_site_aniso_U_13
_atom_site_aniso_U_12
N1 0.0095(9) 0.0174(9) 0.0117(8) -0.0001(7) 0.0009(7) 0.0006(7)
N2 0.0200(11) 0.0179(9) 0.0236(9) -0.0060(7) -0.0014(8) 0.0041(8)
C7 0.0189(12) 0.0113(10) 0.0182(10) 0.0008(8) 0.0039(9) 0.0001(9)
C8 0.0218(13) 0.0153(11) 0.0185(11) -0.0027(8) 0.0030(10) -0.0042(9)
C9 0.0139(12) 0.0237(12) 0.0138(10) -0.0017(8) 0.0004(8) -0.0021(9)
C10 0.0171(12) 0.0160(11) 0.0141(10) 0.0040(8) 0.0026(9) 0.0030(9)
C11 0.0135(12) 0.0111(10) 0.0110(9) 0.0020(7) 0.0068(9) 0.0010(8)
C12 0.0121(11) 0.0129(10) 0.0164(10) 0.0025(8) 0.0003(8) 0.0001(8)
C13 0.0140(12) 0.0162(11) 0.0208(10) -0.0046(8) 0.0005(9) -0.0016(9)
O1 0.0139(8) 0.0119(7) 0.0190(7) 0.0018(5) 0.0001(6) 0.0026(6)
O2 0.0195(8) 0.0129(7) 0.0192(7) -0.0013(6) 0.0006(6) 0.0013(6)
O3 0.0148(8) 0.0191(7) 0.0216(7) 0.0022(6) 0.0004(6) 0.0039(6)
O4 0.0172(9) 0.0159(7) 0.0202(7) -0.0033(6) 0.0017(6) -0.0003(6)
C1 0.0125(12) 0.0129(10) 0.0148(10) 0.0039(8) 0.0067(9) -0.0006(8)
C2 0.0136(12) 0.0129(10) 0.0153(10) 0.0036(8) 0.0068(9) 0.0001(8)
C3 0.0130(12) 0.0154(10) 0.0134(10) 0.0030(8) 0.0049(9) -0.0002(9)
C4 0.0130(12) 0.0156(10) 0.0137(10) 0.0015(8) 0.0057(8) -0.0019(9)
O5 0.0141(8) 0.0122(7) 0.0177(7) 0.0013(6) 0.0002(6) 0.0019(6)
O6 0.0147(8) 0.0142(7) 0.0215(7) 0.0015(6) -0.0013(6) -0.0019(6)
C5 0.0114(11) 0.0141(10) 0.0121(10) -0.0006(8) 0.0058(8) 0.0009(9)
C6 0.0106(12) 0.0156(10) 0.0133(10) -0.0011(8) 0.0039(9) -0.0016(9)
O1W 0.0161(8) 0.0229(8) 0.0197(7) -0.0026(6) 0.0022(6) 0.0001(6)
O2W 0.0455(11) 0.0161(8) 0.0234(8) -0.0001(6) 0.0049(7) -0.0053(7)

loop_
_atom_type_symbol
_atom_type_description
_atom_type_scat_dispersion_real
_atom_type_scat_dispersion_imag
_atom_type_scat_source
C C 0.0033 0.0016 'International Tables Vol C Tables 4.2.6.8 and 6.1.1.4'
H H 0.0000 0.0000 'International Tables Vol C Tables 4.2.6.8 and 6.1.1.4'
N N 0.0061 0.0033 'International Tables Vol C Tables 4.2.6.8 and 6.1.1.4'
O O 0.0106 0.0060 'International Tables Vol C Tables 4.2.6.8 and 6.1.1.4'

loop_
_geom_angle_atom_site_label_1
_geom_angle_atom_site_label_2
_geom_angle_atom_site_label_3
_geom_angle
_geom_angle_site_symmetry_1
_geom_angle_site_symmetry_3
C11 N1 C7 122.46(17) . .
C11 N1 H1N 118.8 . .
C7 N1 H1N 118.8 . .
C13 N2 H1 109.5 . .
C13 N2 H2 109.4 . .
H1 N2 H2 109.5 . .
C13 N2 H2N 109.5 . .
H1 N2 H2N 109.5 . .
H2 N2 H2N 109.5 . .
N1 C7 C8 120.03(17) . .
N1 C7 H7 120.0 . .
C8 C7 H7 120.0 . .
C7 C8 C9 119.16(18) . .
C7 C8 H8 120.4 . .
C9 C8 H8 120.4 . .
C10 C9 C8 119.54(19) . .
C10 C9 H9 120.2 . .
C8 C9 H9 120.2 . .
C9 C10 C11 120.13(18) . .
C9 C10 H10 119.9 . .
C11 C10 H10 119.9 . .
N1 C11 C10 118.66(16) . .
N1 C11 C12 117.71(17) . .
C10 C11 C12 123.64(16) . .
C11 C12 C13 110.43(16) . .
C11 C12 H12 109.6 . .
C13 C12 H12 109.6 . .
C11 C12 H12A 109.6 . .
C13 C12 H12A 109.6 . .
H12 C12 H12A 108.1 . .
N2 C13 C12 110.08(16) . .
N2 C13 H13 109.6 . .
C12 C13 H13 109.6 . .
N2 C13 H13A 109.6 . .
C12 C13 H13A 109.6 . .
H13 C13 H13A 108.2 . .
C1 O1 H1O 113.6 . .
O1 C1 C2 130.65(18) . .
O1 C1 C4 136.88(17) . .
C2 C1 C4 92.46(16) . .
O2 C2 C1 134.86(19) . .
O2 C2 C3 135.41(18) . .
C1 C2 C3 89.73(15) . .
O3 C3 C2 135.96(18) . .
O3 C3 C4 135.09(18) . .
C2 C3 C4 88.92(15) . .
O4 C4 C1 135.94(18) . .
O4 C4 C3 135.17(18) . .
C1 C4 C3 88.88(15) . .
O5 C5 C6 135.62(18) . 3_745
O5 C5 C6 134.90(17) . .
C6 C5 C6 89.47(15) 3_745 .
O6 C6 C5 133.15(18) . 3_745
O6 C6 C5 136.32(17) . .
C5 C6 C5 90.53(15) 3_745 .
H1W O1W H3 108.9 . .
H2W O2W H4 108.5 . .

loop_
_geom_bond_atom_site_label_1
_geom_bond_atom_site_label_2
_geom_bond_distance
_geom_bond_site_symmetry_2
N1 C11 1.344(2) .
N1 C7 1.347(2) .
N1 H1N 0.8799 .
N2 C13 1.490(2) .
N2 H1 0.9100 .
N2 H2 0.9101 .
N2 H2N 0.9099 .
C7 C8 1.372(3) .
C7 H7 0.9300 .
C8 C9 1.382(3) .
C8 H8 0.9300 .
C9 C10 1.380(3) .
C9 H9 0.9300 .
C10 C11 1.382(3) .
C10 H10 0.9300 .
C11 C12 1.497(3) .
C12 C13 1.521(3) .
C12 H12 0.9700 .
C12 H12A 0.9700 .
C13 H13 0.9700 .
C13 H13A 0.9700 .
O1 C1 1.301(2) .
O1 H1O 0.9983 .
O2 C2 1.258(2) .
O3 C3 1.237(2) .
O4 C4 1.249(2) .
C1 C2 1.432(3) .
C1 C4 1.445(3) .
C2 C3 1.478(3) .
C3 C4 1.487(3) .
O5 C5 1.254(2) .
O6 C6 1.265(2) .
C5 C6 1.457(3) 3_745
C5 C6 1.461(3) .
C6 C5 1.457(3) 3_745
O1W H1W 0.8283 .
O1W H3 0.9158 .
O2W H2W 0.8504 .
O2W H4 0.8476 .

loop_
_geom_torsion_atom_site_label_1
_geom_torsion_atom_site_label_2
_geom_torsion_atom_site_label_3
_geom_torsion_atom_site_label_4
_geom_torsion
_geom_torsion_site_symmetry_1
_geom_torsion_site_symmetry_4
C11 N1 C7 C8 0.9(3) . .
N1 C7 C8 C9 0.1(3) . .
C7 C8 C9 C10 -0.6(3) . .
C8 C9 C10 C11 0.2(3) . .
C7 N1 C11 C10 -1.4(2) . .
C7 N1 C11 C12 179.06(16) . .
C9 C10 C11 N1 0.8(3) . .
C9 C10 C11 C12 -179.63(17) . .
N1 C11 C12 C13 -123.25(17) . .
C10 C11 C12 C13 57.2(2) . .
C11 C12 C13 N2 -176.53(15) . .
O1 C1 C2 O2 2.3(3) . .
C4 C1 C2 O2 -178.7(2) . .
O1 C1 C2 C3 -178.22(19) . .
C4 C1 C2 C3 0.81(14) . .
O2 C2 C3 O3 -3.0(4) . .
C1 C2 C3 O3 177.5(2) . .
O2 C2 C3 C4 178.7(2) . .
C1 C2 C3 C4 -0.79(13) . .
O1 C1 C4 O4 -0.5(4) . .
C2 C1 C4 O4 -179.4(2) . .
O1 C1 C4 C3 178.1(2) . .
C2 C1 C4 C3 -0.81(14) . .
O3 C3 C4 O4 1.2(4) . .
C2 C3 C4 O4 179.4(2) . .
O3 C3 C4 C1 -177.5(2) . .
C2 C3 C4 C1 0.78(13) . .
O5 C5 C6 O6 -0.8(4) . .
C6 C5 C6 O6 -180.0(3) 3_745 .
O5 C5 C6 C5 179.1(3) . 3_745
C6 C5 C6 C5 -0.003(0) 3_745 3_745
